data_1569612
loop_
_publ_author_name
'Jiang, Wen'
'Kong, Feng'
'Del Rosal, Iker'
'Li, Meng'
'Wang, Kai'
'Maron, Laurent'
'Zhang, Lixin'

_publ_section_title
;
 A binuclear guanidinate yttrium carbyne complex: unique reactivity toward
 unsaturated C-N, C-O and C-S bonds.
;
_journal_issue 34
_journal_name_full 'Chemical science'
_journal_page_first 9154
_journal_page_last 9160
_journal_paper_doi 10.1039/d3sc03483f
_journal_volume 14
_journal_year 2023
_chemical_formula_moiety 'C47 H72 Al2 N3 Y'
_chemical_formula_sum 'C47 H72 Al2 N3 Y'
_chemical_formula_weight 821.94
_space_group_crystal_system orthorhombic
_space_group_IT_number 19
_space_group_name_Hall 'P 2ac 2ab'
_space_group_name_H-M_alt 'P 21 21 21'
_atom_sites_solution_hydrogens mixed
_atom_sites_solution_primary dual
_audit_creation_date 2022-07-06
_audit_creation_method
;
Olex2 1.2
(compiled 2018.05.29 svn.r3508 for OlexSys, GUI svn.r5506)
;
_audit_update_record
;
2023-05-11 deposited with the CCDC.	2023-08-03 downloaded from the CCDC.
;
_cell_angle_alpha 90
_cell_angle_beta 90
_cell_angle_gamma 90
_cell_formula_units_Z 4
_cell_length_a 11.0717(3)
_cell_length_b 12.1069(3)
_cell_length_c 36.4308(9)
_cell_measurement_reflns_used 9914
_cell_measurement_temperature 173(2)
_cell_measurement_theta_max 53.82
_cell_measurement_theta_min 3.346
_cell_volume 4883.3(2)
_computing_cell_refinement 'SAINT V8.38A (?, 2016)'
_computing_data_reduction 'SAINT V8.38A (?, 2016)'
_computing_molecular_graphics 'Olex2 (Dolomanov et al., 2009)'
_computing_publication_material 'Olex2 (Dolomanov et al., 2009)'
_computing_structure_refinement 'ShelXL (Sheldrick, 2015)'
_computing_structure_solution 'XT (Sheldrick, 2015)'
_diffrn_ambient_temperature 173.0
_diffrn_measured_fraction_theta_full 0.995
_diffrn_measured_fraction_theta_max 0.995
_diffrn_measurement_device_type 'Bruker APEX-II CCD'
_diffrn_measurement_method '\f and \w scans'
_diffrn_radiation_type GaK\a
_diffrn_radiation_wavelength 1.34138
_diffrn_reflns_av_R_equivalents 0.0565
_diffrn_reflns_av_unetI/netI 0.0529
_diffrn_reflns_Laue_measured_fraction_full 0.995
_diffrn_reflns_Laue_measured_fraction_max 0.995
_diffrn_reflns_limit_h_max 13
_diffrn_reflns_limit_h_min -11
_diffrn_reflns_limit_k_max 14
_diffrn_reflns_limit_k_min -14
_diffrn_reflns_limit_l_max 42
_diffrn_reflns_limit_l_min -43
_diffrn_reflns_number 29693
_diffrn_reflns_point_group_measured_fraction_full 0.992
_diffrn_reflns_point_group_measured_fraction_max 0.992
_diffrn_reflns_theta_full 52.985
_diffrn_reflns_theta_max 52.985
_diffrn_reflns_theta_min 3.630
_diffrn_standards_number 0
_exptl_absorpt_coefficient_mu 1.498
_exptl_absorpt_correction_T_max 0.8636
_exptl_absorpt_correction_T_min 0.5888
_exptl_absorpt_correction_type multi-scan
_exptl_absorpt_process_details
'SADABS-2016/2 (Bruker,2016/2) was used for absorption correction. wR2(int) was 0.1397 before and 0.0689 after correction. The Ratio of minimum to maximum transmission is 0.6818. The \l/2 correction factor is Not present.'
_exptl_crystal_colour colourless
_exptl_crystal_colour_primary colourless
_exptl_crystal_density_diffrn 1.118
_exptl_crystal_description prism
_exptl_crystal_F_000 1760
_exptl_crystal_size_max 0.16
_exptl_crystal_size_mid 0.06
_exptl_crystal_size_min 0.05
_refine_diff_density_max 2.079
_refine_diff_density_min -0.488
_refine_diff_density_rms 0.080
_refine_ls_abs_structure_details
;
 Refined as an inversion twin.
;
_refine_ls_abs_structure_Flack 0.03(2)
_refine_ls_extinction_coef 0.00059(18)
_refine_ls_extinction_expression Fc^*^=kFc[1+0.001xFc^2^\l^3^/sin(2\q)]^-1/4^
_refine_ls_extinction_method 'SHELXL-2018/3 (Sheldrick 2018)'
_refine_ls_goodness_of_fit_ref 1.055
_refine_ls_hydrogen_treatment mixed
_refine_ls_matrix_type full
_refine_ls_number_parameters 528
_refine_ls_number_reflns 8569
_refine_ls_number_restraints 31
_refine_ls_restrained_S_all 1.057
_refine_ls_R_factor_all 0.0529
_refine_ls_R_factor_gt 0.0465
_refine_ls_shift/su_max 0.000
_refine_ls_shift/su_mean 0.000
_refine_ls_structure_factor_coef Fsqd
_refine_ls_weighting_details 'w=1/[\s^2^(Fo^2^)+(0.0784P)^2^+2.5311P] where P=(Fo^2^+2Fc^2^)/3'
_refine_ls_weighting_scheme calc
_refine_ls_wR_factor_gt 0.1273
_refine_ls_wR_factor_ref 0.1318
_reflns_Friedel_coverage 0.777
_reflns_Friedel_fraction_full 0.989
_reflns_Friedel_fraction_max 0.989
_reflns_number_gt 7743
_reflns_number_total 8569
_reflns_threshold_expression 'I > 2\s(I)'
_cod_data_source_file d3sc03483f2.cif
_cod_data_source_block ga_80522c_a
_cod_depositor_comments 'Adding full bibliography for 1569608--1569615.cif.'
_cod_database_code 1569612
_shelx_shelxl_version_number 2018/3
_shelx_space_group_comment
;
The symmetry employed for this shelxl refinement is uniquely defined
by the following loop, which should always be used as a source of
symmetry information in preference to the above space-group names.
They are only intended as comments.
;
_shelx_estimated_absorpt_t_max 0.929
_shelx_estimated_absorpt_t_min 0.796
_olex2_refinement_description
;
1. Twinned data refinement
 Scales: 0.97(2)
 0.03(2)
2. Fixed Uiso
 At 1.2 times of:
  All C(H) groups, All C(H,H) groups
 At 1.5 times of:
  All C(H,H,H) groups, All N(H,H,H,H,H,H,H,H,H,H,H,H) groups
3. Restrained distances
 C5-H5B = C5-H5A = C5-H5C = C6-H6B = C6-H6A = C6-H6C
 0.98 with sigma of 0.02
 H6B-H6C
 1.6 with sigma of 0.02
 H6A-H6C
 1.6 with sigma of 0.02
 H6A-H6B
 1.6 with sigma of 0.02
 H5A-H5C
 1.6 with sigma of 0.02
 H5C-H5B
 1.6 with sigma of 0.02
 H5B-H5A
 1.6 with sigma of 0.02
 C6-H6C
 0.98 with sigma of 0.02
 C1-H1C = C1-H1B = C1-H1A = C2-H2C = C2-H2B = C2-H2A
 0.98 with sigma of 0.02
 H6C-H6A \\sim H6A-H6B
 with sigma of 0.02
 H6A-H6B \\sim H6B-H6C
 with sigma of 0.02
 H6B-H6C \\sim H6C-H6A
 with sigma of 0.02
 H5A-H5B \\sim H5B-H5C
 with sigma of 0.02
 H5B-H5C \\sim H5C-H5A
 with sigma of 0.02
 H5C-H5A \\sim H5A-H5B
 with sigma of 0.02
 H6A-C5 \\sim C5-H6B
 with sigma of 0.02
 H6A-C5 \\sim C5-H6C
 with sigma of 0.02
 H6B-C5 \\sim C5-H6C
 with sigma of 0.02
 H5B-C6 \\sim C6-H5C
 with sigma of 0.02
 H5B-C6 \\sim C6-H5A
 with sigma of 0.02
 H5A-C6 \\sim C6-H5C
 with sigma of 0.02
4.a Ternary CH refined with riding coordinates:
 C16(H16), C19(H19), C28(H28), C31(H31)
4.b Secondary CH2 refined with riding coordinates:
 C34(H34A,H34B), C41(H41A,H41B)
4.c Aromatic/amide H refined with riding coordinates:
 C12(H12), C13(H13), C14(H14), C24(H24), C25(H25), C26(H26), C36(H36),
 C37(H37), C38(H38), C39(H39), C40(H40), C43(H43), C44(H44), C45(H45), C46(H46),
  C47(H47)
4.d Idealised Me refined as rotating group:
 C3(H3A,H3B,H3C), C4(H4A,H4B,H4C), C7(H7A,H7B,H7C), C8(H8A,H8B,H8C), C17(H17A,
 H17B,H17C), C18(H18A,H18B,H18C), C20(H20A,H20B,H20C), C21(H21A,H21B,H21C),
 C29(H29A,H29B,H29C), C30(H30A,H30B,H30C), C32(H32A,H32B,H32C), C33(H33A,H33B,
 H33C)
;
_olex2_submission_special_instructions 'No special instructions were received'

loop_
_space_group_symop_operation_xyz
'x, y, z'
'-x+1/2, -y, z+1/2'
'-x, y+1/2, -z+1/2'
'x+1/2, -y+1/2, -z'

loop_
_atom_site_label
_atom_site_type_symbol
_atom_site_fract_x
_atom_site_fract_y
_atom_site_fract_z
_atom_site_U_iso_or_equiv
_atom_site_adp_type
_atom_site_occupancy
_atom_site_site_symmetry_order
_atom_site_calc_flag
_atom_site_refinement_flags_posn
_atom_site_refinement_flags_adp
_atom_site_refinement_flags_occupancy
_atom_site_disorder_assembly
_atom_site_disorder_group
Y1 Y 0.83304(4) 0.66336(4) 0.37472(2) 0.02987(17) Uani 1 1 d . . . . .
Al1 Al 1.00201(17) 0.75932(15) 0.43365(5) 0.0362(4) Uani 1 1 d . . . . .
Al2 Al 0.89160(19) 0.8112(2) 0.30282(6) 0.0538(6) Uani 1 1 d . . . . .
C1 C 0.8155(6) 0.7541(6) 0.43784(19) 0.0406(14) Uani 1 1 d D . . . .
C2 C 1.0470(6) 0.6292(6) 0.3994(2) 0.0450(16) Uani 1 1 d D . . . .
C3 C 1.0756(7) 0.7374(7) 0.4825(2) 0.0517(18) Uani 1 1 d . . . . .
H3A H 1.157252 0.768635 0.482683 0.078 Uiso 1 1 calc GR . . . .
H3B H 1.079734 0.658217 0.487990 0.078 Uiso 1 1 calc GR . . . .
H3C H 1.026298 0.774450 0.501176 0.078 Uiso 1 1 calc GR . . . .
C4 C 1.0473(7) 0.9012(6) 0.4109(2) 0.0525(18) Uani 1 1 d . . . . .
H4A H 0.984900 0.956360 0.416054 0.079 Uiso 1 1 calc GR . . . .
H4B H 1.054994 0.891415 0.384272 0.079 Uiso 1 1 calc GR . . . .
H4C H 1.124682 0.926163 0.420984 0.079 Uiso 1 1 calc GR . . . .
C5 C 0.7936(6) 0.8544(8) 0.3462(2) 0.059(2) Uani 1 1 d D . . . .
C6 C 0.9225(5) 0.6712(6) 0.31877(15) 0.0380(14) Uani 1 1 d D . . . .
C7 C 0.7897(8) 0.8170(10) 0.2596(2) 0.080(3) Uani 1 1 d . . . . .
H7A H 0.823824 0.769564 0.240416 0.121 Uiso 1 1 calc GR . . . .
H7B H 0.785426 0.893253 0.250606 0.121 Uiso 1 1 calc GR . . . .
H7C H 0.708399 0.791249 0.265856 0.121 Uiso 1 1 calc GR . . . .
C8 C 1.0422(8) 0.8949(10) 0.2992(3) 0.081(3) Uani 1 1 d . . . . .
H8A H 1.093299 0.878432 0.320480 0.121 Uiso 1 1 calc GR . . . .
H8B H 1.024064 0.974122 0.298670 0.121 Uiso 1 1 calc GR . . . .
H8C H 1.084773 0.874119 0.276652 0.121 Uiso 1 1 calc GR . . . .
C9 C 0.6455(5) 0.5088(4) 0.38239(13) 0.0282(12) Uani 1 1 d . . . . .
C10 C 0.5387(5) 0.6626(6) 0.34960(16) 0.0347(12) Uani 1 1 d . . . . .
C11 C 0.5164(6) 0.6249(6) 0.31354(19) 0.0483(17) Uani 1 1 d . . . . .
C12 C 0.4357(8) 0.6902(10) 0.2923(2) 0.078(3) Uani 1 1 d . . . . .
H12 H 0.419022 0.669106 0.267668 0.093 Uiso 1 1 calc R . . . .
C13 C 0.3800(8) 0.7850(9) 0.3067(3) 0.079(3) Uani 1 1 d . . . . .
H13 H 0.327011 0.827721 0.291878 0.094 Uiso 1 1 calc R . . . .
C14 C 0.4020(7) 0.8141(8) 0.3408(3) 0.065(2) Uani 1 1 d . . . . .
H14 H 0.362556 0.877764 0.350246 0.078 Uiso 1 1 calc R . . . .
C15 C 0.4792(6) 0.7570(6) 0.3637(2) 0.0439(16) Uani 1 1 d . . . . .
C16 C 0.4874(6) 0.7902(6) 0.4038(2) 0.0481(17) Uani 1 1 d . . . . .
H16 H 0.547293 0.740536 0.416071 0.058 Uiso 1 1 calc R . . . .
C17 C 0.3661(7) 0.7740(8) 0.4225(3) 0.064(2) Uani 1 1 d . . . . .
H17A H 0.310026 0.831670 0.414377 0.096 Uiso 1 1 calc GR . . . .
H17B H 0.376425 0.778435 0.449155 0.096 Uiso 1 1 calc GR . . . .
H17C H 0.333488 0.701325 0.415948 0.096 Uiso 1 1 calc GR . . . .
C18 C 0.5292(8) 0.9090(7) 0.4092(3) 0.071(3) Uani 1 1 d . . . . .
H18A H 0.608430 0.919009 0.397695 0.106 Uiso 1 1 calc GR . . . .
H18B H 0.535100 0.925110 0.435496 0.106 Uiso 1 1 calc GR . . . .
H18C H 0.470799 0.959393 0.397840 0.106 Uiso 1 1 calc GR . . . .
C19 C 0.5704(8) 0.5214(7) 0.2977(2) 0.059(2) Uani 1 1 d . . . . .
H19 H 0.607817 0.479835 0.318491 0.070 Uiso 1 1 calc R . . . .
C20 C 0.4754(11) 0.4458(10) 0.2807(3) 0.090(3) Uani 1 1 d . . . . .
H20A H 0.412639 0.429794 0.298873 0.135 Uiso 1 1 calc GR . . . .
H20B H 0.513581 0.376697 0.272850 0.135 Uiso 1 1 calc GR . . . .
H20C H 0.439047 0.482463 0.259390 0.135 Uiso 1 1 calc GR . . . .
C21 C 0.6699(14) 0.5465(11) 0.2707(4) 0.120(5) Uani 1 1 d . . . . .
H21A H 0.636488 0.586600 0.249694 0.180 Uiso 1 1 calc GR . . . .
H21B H 0.706354 0.477254 0.262277 0.180 Uiso 1 1 calc GR . . . .
H21C H 0.731626 0.591952 0.282717 0.180 Uiso 1 1 calc GR . . . .
C22 C 0.8187(5) 0.3885(5) 0.40425(16) 0.0305(12) Uani 1 1 d . . . . .
C23 C 0.8825(6) 0.3180(5) 0.38065(18) 0.0427(15) Uani 1 1 d . . . . .
C24 C 0.9387(7) 0.2245(6) 0.3958(2) 0.0510(18) Uani 1 1 d . . . . .
H24 H 0.979917 0.174298 0.380197 0.061 Uiso 1 1 calc R . . . .
C25 C 0.9352(7) 0.2046(6) 0.4327(2) 0.0496(17) Uani 1 1 d . . . . .
H25 H 0.974940 0.141497 0.442373 0.060 Uiso 1 1 calc R . . . .
C26 C 0.8745(6) 0.2750(6) 0.45599(19) 0.0414(15) Uani 1 1 d . . . . .
H26 H 0.872138 0.259919 0.481571 0.050 Uiso 1 1 calc R . . . .
C27 C 0.8163(5) 0.3686(5) 0.44212(16) 0.0319(13) Uani 1 1 d . . . . .
C28 C 0.7559(6) 0.4466(5) 0.46964(16) 0.0341(13) Uani 1 1 d . . . . .
H28 H 0.707247 0.501847 0.455543 0.041 Uiso 1 1 calc R . . . .
C29 C 0.6720(7) 0.3880(6) 0.49625(18) 0.0487(16) Uani 1 1 d . . . . .
H29A H 0.610779 0.346825 0.482455 0.073 Uiso 1 1 calc GR . . . .
H29B H 0.632264 0.442601 0.512018 0.073 Uiso 1 1 calc GR . . . .
H29C H 0.718809 0.336745 0.511447 0.073 Uiso 1 1 calc GR . . . .
C30 C 0.8523(7) 0.5088(6) 0.49113(19) 0.0524(18) Uani 1 1 d . . . . .
H30A H 0.897488 0.456672 0.506460 0.079 Uiso 1 1 calc GR . . . .
H30B H 0.813718 0.564389 0.506778 0.079 Uiso 1 1 calc GR . . . .
H30C H 0.907619 0.545232 0.473995 0.079 Uiso 1 1 calc GR . . . .
C31 C 0.8899(8) 0.3350(8) 0.3398(2) 0.064(2) Uani 1 1 d . . . . .
H31 H 0.855976 0.409701 0.334190 0.077 Uiso 1 1 calc R . . . .
C32 C 0.8131(14) 0.2494(15) 0.3196(3) 0.130(5) Uani 1 1 d . . . . .
H32A H 0.836192 0.175117 0.327586 0.194 Uiso 1 1 calc GR . . . .
H32B H 0.826439 0.256348 0.293059 0.194 Uiso 1 1 calc GR . . . .
H32C H 0.727583 0.262004 0.325051 0.194 Uiso 1 1 calc GR . . . .
C33 C 1.0178(10) 0.3320(11) 0.3257(3) 0.099(4) Uani 1 1 d . . . . .
H33A H 1.068823 0.379358 0.341038 0.148 Uiso 1 1 calc GR . . . .
H33B H 1.019646 0.358664 0.300307 0.148 Uiso 1 1 calc GR . . . .
H33C H 1.048082 0.255983 0.326586 0.148 Uiso 1 1 calc GR . . . .
C34 C 0.4249(5) 0.4772(5) 0.39014(18) 0.0360(14) Uani 1 1 d . . . . .
H34A H 0.376561 0.436490 0.371732 0.043 Uiso 1 1 calc R . . . .
H34B H 0.423201 0.556409 0.383365 0.043 Uiso 1 1 calc R . . . .
C35 C 0.3663(5) 0.4636(5) 0.42739(19) 0.0365(14) Uani 1 1 d . . . . .
C36 C 0.2515(6) 0.4168(6) 0.4296(2) 0.0479(18) Uani 1 1 d . . . . .
H36 H 0.212139 0.388345 0.408466 0.058 Uiso 1 1 calc R . . . .
C37 C 0.1953(7) 0.4130(7) 0.4647(3) 0.064(2) Uani 1 1 d . . . . .
H37 H 0.117223 0.381012 0.466806 0.077 Uiso 1 1 calc R . . . .
C38 C 0.2486(9) 0.4531(8) 0.4950(3) 0.068(3) Uani 1 1 d . . . . .
H38 H 0.208700 0.448929 0.518056 0.082 Uiso 1 1 calc R . . . .
C39 C 0.3615(8) 0.5001(7) 0.4925(2) 0.060(2) Uani 1 1 d . . . . .
H39 H 0.399760 0.528263 0.513930 0.072 Uiso 1 1 calc R . . . .
C40 C 0.4186(6) 0.5064(6) 0.45934(19) 0.0457(16) Uani 1 1 d . . . . .
H40 H 0.495588 0.540735 0.457921 0.055 Uiso 1 1 calc R . . . .
C41 C 0.5683(6) 0.3192(5) 0.39686(19) 0.0394(14) Uani 1 1 d . . . . .
H41A H 0.577172 0.310624 0.423751 0.047 Uiso 1 1 calc R . . . .
H41B H 0.644278 0.293783 0.385321 0.047 Uiso 1 1 calc R . . . .
C42 C 0.4660(6) 0.2459(5) 0.38391(19) 0.0402(15) Uani 1 1 d . . . . .
C43 C 0.3925(7) 0.1955(5) 0.4094(2) 0.0483(18) Uani 1 1 d . . . . .
H43 H 0.408033 0.206458 0.434779 0.058 Uiso 1 1 calc R . . . .
C44 C 0.2959(7) 0.1289(7) 0.3989(3) 0.059(2) Uani 1 1 d . . . . .
H44 H 0.246252 0.094988 0.416957 0.071 Uiso 1 1 calc R . . . .
C45 C 0.2741(8) 0.1134(7) 0.3638(3) 0.068(3) Uani 1 1 d . . . . .
H45 H 0.208645 0.067500 0.356638 0.081 Uiso 1 1 calc R . . . .
C46 C 0.3443(10) 0.1623(10) 0.3372(2) 0.084(3) Uani 1 1 d . . . . .
H46 H 0.325860 0.151393 0.311991 0.100 Uiso 1 1 calc R . . . .
C47 C 0.4445(9) 0.2295(9) 0.3474(2) 0.070(2) Uani 1 1 d . . . . .
H47 H 0.495113 0.261938 0.329350 0.083 Uiso 1 1 calc R . . . .
N1 N 0.7654(4) 0.4864(4) 0.38830(13) 0.0282(10) Uani 1 1 d . . . . .
N2 N 0.6333(4) 0.6138(4) 0.37105(14) 0.0293(10) Uani 1 1 d . . . . .
N3 N 0.5515(4) 0.4376(4) 0.38842(14) 0.0313(11) Uani 1 1 d . . . . .
H1A H 0.825(7) 0.777(6) 0.4633(9) 0.047 Uiso 1 1 d DR . . . .
H1B H 0.768(6) 0.687(4) 0.4420(19) 0.047 Uiso 1 1 d DR . . . .
H1C H 0.771(6) 0.806(5) 0.4231(17) 0.047 Uiso 1 1 d DR . . . .
H2A H 1.009(6) 0.556(3) 0.400(2) 0.047 Uiso 1 1 d DR . . . .
H2B H 1.123(4) 0.606(6) 0.4109(18) 0.047 Uiso 1 1 d DR . . . .
H2C H 1.083(6) 0.640(6) 0.3747(11) 0.047 Uiso 1 1 d DR . . . .
H6A H 0.879(3) 0.615(3) 0.3022(12) 0.047 Uiso 1 1 d DR . . . .
H6B H 0.997(3) 0.683(3) 0.3025(12) 0.047 Uiso 1 1 d DR . . . .
H6C H 0.958(4) 0.616(3) 0.3367(8) 0.047 Uiso 1 1 d DR . . . .
H5A H 0.781(4) 0.906(3) 0.3259(9) 0.047 Uiso 1 1 d DR . . . .
H5B H 0.837(3) 0.887(3) 0.3656(10) 0.047 Uiso 1 1 d DR . . . .
H5C H 0.714(3) 0.826(3) 0.3540(13) 0.047 Uiso 1 1 d DR . . . .

loop_
_atom_site_aniso_label
_atom_site_aniso_U_11
_atom_site_aniso_U_22
_atom_site_aniso_U_33
_atom_site_aniso_U_23
_atom_site_aniso_U_13
_atom_site_aniso_U_12
Y1 0.0252(2) 0.0314(3) 0.0331(2) 0.0053(2) 0.0017(2) 0.0012(2)
Al1 0.0309(9) 0.0327(10) 0.0451(10) -0.0011(8) -0.0040(8) -0.0028(8)
Al2 0.0395(10) 0.0754(17) 0.0465(11) 0.0225(11) 0.0030(9) -0.0049(11)
C1 0.037(3) 0.038(3) 0.046(3) -0.004(3) -0.002(3) 0.000(3)
C2 0.033(3) 0.046(4) 0.056(4) -0.009(3) -0.002(3) 0.005(3)
C3 0.047(4) 0.054(5) 0.054(4) -0.001(3) -0.009(3) -0.007(4)
C4 0.044(4) 0.042(4) 0.071(5) 0.000(4) 0.001(4) -0.006(3)
C5 0.044(4) 0.084(6) 0.047(4) 0.024(4) 0.003(3) -0.023(4)
C6 0.031(3) 0.054(4) 0.029(3) 0.018(3) 0.009(2) 0.005(3)
C7 0.059(5) 0.117(8) 0.065(5) 0.046(6) -0.009(4) -0.018(5)
C8 0.057(5) 0.116(8) 0.069(6) 0.015(6) 0.008(4) -0.018(5)
C9 0.031(3) 0.028(3) 0.026(3) -0.002(2) 0.001(2) 0.002(2)
C10 0.025(3) 0.037(3) 0.042(3) 0.009(3) -0.004(2) 0.002(3)
C11 0.040(4) 0.058(4) 0.046(4) 0.016(3) -0.013(3) -0.005(3)
C12 0.059(5) 0.117(9) 0.056(5) 0.032(5) -0.025(4) -0.003(6)
C13 0.055(5) 0.078(7) 0.102(8) 0.034(6) -0.023(5) 0.010(5)
C14 0.045(4) 0.058(5) 0.092(7) 0.020(5) -0.010(4) 0.012(4)
C15 0.029(3) 0.041(4) 0.061(4) 0.018(3) -0.005(3) 0.005(3)
C16 0.033(3) 0.041(4) 0.070(5) -0.007(3) -0.002(3) 0.013(3)
C17 0.045(4) 0.058(5) 0.090(6) -0.010(4) 0.009(4) 0.010(4)
C18 0.047(5) 0.042(4) 0.123(8) -0.019(5) 0.012(5) 0.008(4)
C19 0.069(5) 0.073(5) 0.034(4) 0.000(4) -0.011(3) -0.005(4)
C20 0.094(8) 0.101(8) 0.074(6) -0.011(6) -0.018(6) -0.028(7)
C21 0.122(10) 0.096(8) 0.142(11) -0.033(8) 0.068(10) -0.042(9)
C22 0.028(3) 0.026(3) 0.038(3) 0.005(2) 0.001(2) 0.003(3)
C23 0.044(3) 0.041(4) 0.043(4) 0.006(3) 0.006(3) 0.013(3)
C24 0.054(4) 0.040(4) 0.059(5) 0.001(3) 0.004(3) 0.024(4)
C25 0.050(4) 0.034(3) 0.065(5) 0.009(3) -0.007(4) 0.013(3)
C26 0.040(3) 0.041(4) 0.044(4) 0.012(3) -0.007(3) -0.002(3)
C27 0.028(3) 0.033(3) 0.035(3) 0.001(2) -0.004(2) -0.002(2)
C28 0.040(3) 0.032(3) 0.031(3) 0.003(2) 0.000(3) -0.001(3)
C29 0.052(4) 0.056(4) 0.038(3) 0.009(3) 0.006(3) 0.001(4)
C30 0.060(5) 0.053(4) 0.045(3) -0.005(3) -0.007(3) -0.010(4)
C31 0.079(5) 0.067(5) 0.047(4) 0.008(4) 0.017(4) 0.037(5)
C32 0.130(11) 0.207(16) 0.052(6) -0.031(8) 0.006(7) 0.006(12)
C33 0.103(8) 0.112(8) 0.080(6) 0.023(7) 0.055(6) 0.042(7)
C34 0.025(3) 0.035(3) 0.048(3) 0.004(3) -0.002(3) 0.001(3)
C35 0.028(3) 0.028(3) 0.053(4) 0.008(3) 0.005(3) 0.004(2)
C36 0.032(3) 0.033(4) 0.079(5) 0.012(3) 0.002(3) -0.001(3)
C37 0.038(4) 0.047(4) 0.108(7) 0.027(5) 0.026(4) 0.009(3)
C38 0.072(6) 0.062(5) 0.070(6) 0.021(5) 0.032(5) 0.025(5)
C39 0.066(5) 0.061(5) 0.053(4) 0.001(4) 0.004(4) 0.021(4)
C40 0.043(4) 0.046(4) 0.048(4) -0.001(3) 0.001(3) 0.003(3)
C41 0.037(3) 0.029(3) 0.052(4) 0.005(3) -0.006(3) -0.001(3)
C42 0.036(3) 0.033(3) 0.052(4) -0.004(3) -0.007(3) -0.001(3)
C43 0.046(4) 0.026(3) 0.073(5) 0.003(3) 0.002(4) 0.002(3)
C44 0.045(4) 0.042(4) 0.091(6) -0.001(4) 0.005(4) -0.003(3)
C45 0.050(4) 0.044(4) 0.109(8) -0.011(5) -0.003(5) -0.004(4)
C46 0.088(7) 0.104(7) 0.058(5) -0.031(5) -0.028(5) 0.015(7)
C47 0.069(5) 0.087(7) 0.053(5) -0.009(4) -0.009(4) -0.010(5)
N1 0.024(2) 0.027(2) 0.033(2) 0.005(2) 0.0026(19) 0.006(2)
N2 0.023(2) 0.031(2) 0.035(2) 0.003(2) -0.004(2) 0.0018(18)
N3 0.025(2) 0.029(3) 0.040(3) 0.003(2) -0.001(2) -0.001(2)

loop_
_atom_type_symbol
_atom_type_description
_atom_type_scat_dispersion_real
_atom_type_scat_dispersion_imag
_atom_type_scat_source
C C 0.0148 0.0070 'International Tables Vol C Tables 4.2.6.8 and 6.1.1.4'
H H 0.0000 0.0000 'International Tables Vol C Tables 4.2.6.8 and 6.1.1.4'
Al Al 0.1764 0.1845 'International Tables Vol C Tables 4.2.6.8 and 6.1.1.4'
N N 0.0253 0.0136 'International Tables Vol C Tables 4.2.6.8 and 6.1.1.4'
Y Y -0.4641 1.6216 'International Tables Vol C Tables 4.2.6.8 and 6.1.1.4'

loop_
_geom_angle_atom_site_label_1
_geom_angle_atom_site_label_2
_geom_angle_atom_site_label_3
_geom_angle
_geom_angle_site_symmetry_1
_geom_angle_site_symmetry_3
_geom_angle_publ_flag
Al1 Y1 Al2 103.53(6) . . ?
Al1 Y1 H1B 57.5(11) . . ?
Al1 Y1 H1C 55.0(13) . . ?
Al1 Y1 H2A 58.0(12) . . ?
Al1 Y1 H6C 99.5(13) . . ?
Al1 Y1 H5C 103.5(10) . . ?
Al2 Y1 H1B 139.9(11) . . ?
Al2 Y1 H1C 103.6(11) . . ?
Al2 Y1 H2A 115.1(14) . . ?
Al2 Y1 H6C 58.0(6) . . ?
Al2 Y1 H5C 54.8(8) . . ?
C1 Y1 Al1 41.92(16) . . ?
C1 Y1 Al2 120.37(17) . . ?
C1 Y1 C2 79.9(2) . . ?
C1 Y1 C5 87.9(3) . . ?
C1 Y1 C9 98.07(19) . . ?
C1 Y1 H1B 21.9(7) . . ?
C1 Y1 H1C 21.7(7) . . ?
C1 Y1 H2A 87.4(16) . . ?
C1 Y1 H6C 141.4(13) . . ?
C1 Y1 H5C 83.8(11) . . ?
C2 Y1 Al1 41.86(16) . . ?
C2 Y1 Al2 100.82(19) . . ?
C2 Y1 C5 116.3(2) . . ?
C2 Y1 C9 122.7(2) . . ?
C2 Y1 H1B 86.7(15) . . ?
C2 Y1 H1C 96.5(12) . . ?
C2 Y1 H2A 22.2(7) . . ?
C2 Y1 H6C 64.2(10) . . ?
C2 Y1 H5C 136.3(7) . . ?
C5 Y1 Al1 92.58(19) . . ?
C5 Y1 Al2 37.87(19) . . ?
C5 Y1 C9 120.91(19) . . ?
C5 Y1 H1B 103.6(13) . . ?
C5 Y1 H1C 67.9(9) . . ?
C5 Y1 H2A 138.0(8) . . ?
C5 Y1 H6C 95.3(7) . . ?
C5 Y1 H5C 22.4(5) . . ?
C6 Y1 Al1 110.24(17) . . ?
C6 Y1 Al2 33.14(18) . . ?
C6 Y1 C1 145.5(2) . . ?
C6 Y1 C2 85.3(2) . . ?
C6 Y1 C5 71.0(3) . . ?
C6 Y1 C9 116.1(2) . . ?
C6 Y1 N1 111.8(2) . . ?
C6 Y1 N2 112.3(2) . . ?
C6 Y1 H1B 167.0(9) . . ?
C6 Y1 H1C 134.9(14) . . ?
C6 Y1 H2A 90.5(16) . . ?
C6 Y1 H6C 26.5(5) . . ?
C6 Y1 H5C 85.8(9) . . ?
C9 Y1 Al1 129.18(11) . . ?
C9 Y1 Al2 126.64(11) . . ?
C9 Y1 H1B 76.9(8) . . ?
C9 Y1 H1C 100.7(16) . . ?
C9 Y1 H2A 101.1(8) . . ?
C9 Y1 H6C 112.6(14) . . ?
C9 Y1 H5C 99.6(6) . . ?
N1 Y1 Al1 113.32(12) . . ?
N1 Y1 Al2 138.31(13) . . ?
N1 Y1 C1 100.4(2) . . ?
N1 Y1 C2 94.3(2) . . ?
N1 Y1 C5 149.4(2) . . ?
N1 Y1 C9 29.08(16) . . ?
N1 Y1 H1B 79.1(8) . . ?
N1 Y1 H1C 113.0(14) . . ?
N1 Y1 H2A 72.3(7) . . ?
N1 Y1 H6C 96.1(11) . . ?
N1 Y1 H5C 128.6(6) . . ?
N2 Y1 Al1 136.50(13) . . ?
N2 Y1 Al2 106.88(13) . . ?
N2 Y1 C1 95.2(2) . . ?
N2 Y1 C2 150.1(2) . . ?
N2 Y1 C5 92.7(2) . . ?
N2 Y1 C9 28.30(16) . . ?
N2 Y1 N1 57.36(16) . . ?
N2 Y1 H1B 79.3(12) . . ?
N2 Y1 H1C 87.7(16) . . ?
N2 Y1 H2A 129.3(8) . . ?
N2 Y1 H6C 122.9(13) . . ?
N2 Y1 H5C 71.3(6) . . ?
H1B Y1 H1C 36.3(15) . . ?
H1B Y1 H2A 86(2) . . ?
H1B Y1 H6C 150.3(18) . . ?
H1B Y1 H5C 92.9(18) . . ?
H1C Y1 H2A 107.8(17) . . ?
H1C Y1 H6C 147(2) . . ?
H1C Y1 H5C 62.1(12) . . ?
H2A Y1 H6C 64.8(18) . . ?
H2A Y1 H5C 158.4(10) . . ?
H6C Y1 H5C 112.1(10) . . ?
C1 Al1 Y1 55.49(19) . . ?
C2 Al1 Y1 55.8(2) . . ?
C2 Al1 C1 105.1(3) . . ?
C3 Al1 Y1 146.0(2) . . ?
C3 Al1 C1 109.9(3) . . ?
C3 Al1 C2 110.0(3) . . ?
C4 Al1 Y1 101.0(2) . . ?
C4 Al1 C1 108.2(3) . . ?
C4 Al1 C2 110.4(3) . . ?
C4 Al1 C3 113.0(3) . . ?
Y1 Al2 H6B 71.6(9) . . ?
Y1 Al2 H5A 81.1(8) . . ?
C5 Al2 Y1 52.6(3) . . ?
C5 Al2 H6B 122.9(11) . . ?
C5 Al2 H5A 29.2(7) . . ?
C6 Al2 Y1 42.80(18) . . ?
C6 Al2 C5 95.4(3) . . ?
C6 Al2 C7 113.7(4) . . ?
C6 Al2 C8 110.1(4) . . ?
C6 Al2 H6B 31.5(8) . . ?
C6 Al2 H5A 123.2(9) . . ?
C7 Al2 Y1 124.1(3) . . ?
C7 Al2 C5 108.6(4) . . ?
C7 Al2 C8 115.0(4) . . ?
C7 Al2 H6B 112.0(15) . . ?
C7 Al2 H5A 87.7(12) . . ?
C8 Al2 Y1 120.8(3) . . ?
C8 Al2 C5 112.5(4) . . ?
C8 Al2 H6B 84.2(11) . . ?
C8 Al2 H5A 105.8(15) . . ?
H6B Al2 H5A 152.1(13) . . ?
Y1 C1 H1A 166(5) . . ?
Y1 C1 H1B 80(4) . . ?
Y1 C1 H1C 80(4) . . ?
Al1 C1 Y1 82.6(2) . . ?
Al1 C1 H1A 87(5) . . ?
Al1 C1 H1B 125(4) . . ?
Al1 C1 H1C 116(4) . . ?
H1A C1 H1B 98(6) . . ?
H1A C1 H1C 114(6) . . ?
H1B C1 H1C 111(6) . . ?
Y1 C2 H2A 76(5) . . ?
Y1 C2 H2B 171(4) . . ?
Y1 C2 H2C 92(4) . . ?
Al1 C2 Y1 82.3(2) . . ?
Al1 C2 H2A 125(4) . . ?
Al1 C2 H2B 99(4) . . ?
Al1 C2 H2C 123(4) . . ?
H2A C2 H2B 96(6) . . ?
H2A C2 H2C 108(6) . . ?
H2B C2 H2C 94(6) . . ?
Al1 C3 H3A 109.5 . . ?
Al1 C3 H3B 109.5 . . ?
Al1 C3 H3C 109.5 . . ?
H3A C3 H3B 109.5 . . ?
H3A C3 H3C 109.5 . . ?
H3B C3 H3C 109.5 . . ?
Al1 C4 H4A 109.5 . . ?
Al1 C4 H4B 109.5 . . ?
Al1 C4 H4C 109.5 . . ?
H4A C4 H4B 109.5 . . ?
H4A C4 H4C 109.5 . . ?
H4B C4 H4C 109.5 . . ?
Y1 C5 H5A 154(3) . . ?
Y1 C5 H5B 89(3) . . ?
Y1 C5 H5C 74(3) . . ?
Al2 C5 Y1 89.5(4) . . ?
Al2 C5 H5A 69(2) . . ?
Al2 C5 H5B 116(3) . . ?
Al2 C5 H5C 129(3) . . ?
H5A C5 H5B 112(3) . . ?
H5A C5 H5C 108(3) . . ?
H5B C5 H5C 112(3) . . ?
Y1 C6 H6A 107(3) . . ?
Y1 C6 H6B 151(3) . . ?
Y1 C6 H6C 64(2) . . ?
Al2 C6 Y1 104.1(3) . . ?
Al2 C6 H6A 110(2) . . ?
Al2 C6 H6B 81(2) . . ?
Al2 C6 H6C 153(3) . . ?
H6A C6 H6B 97(2) . . ?
H6A C6 H6C 97(2) . . ?
H6B C6 H6C 98(2) . . ?
Al2 C7 H7A 109.5 . . ?
Al2 C7 H7B 109.5 . . ?
Al2 C7 H7C 109.5 . . ?
H7A C7 H7B 109.5 . . ?
H7A C7 H7C 109.5 . . ?
H7B C7 H7C 109.5 . . ?
Al2 C8 H8A 109.5 . . ?
Al2 C8 H8B 109.5 . . ?
Al2 C8 H8C 109.5 . . ?
H8A C8 H8B 109.5 . . ?
H8A C8 H8C 109.5 . . ?
H8B C8 H8C 109.5 . . ?
N1 C9 Y1 55.4(3) . . ?
N2 C9 Y1 54.1(3) . . ?
N2 C9 N1 109.5(5) . . ?
N2 C9 N3 124.6(5) . . ?
N3 C9 Y1 175.7(4) . . ?
N3 C9 N1 125.8(5) . . ?
C11 C10 C15 121.1(6) . . ?
C11 C10 N2 120.1(6) . . ?
C15 C10 N2 118.3(5) . . ?
C10 C11 C12 115.9(8) . . ?
C10 C11 C19 123.8(6) . . ?
C12 C11 C19 120.2(7) . . ?
C11 C12 H12 119.1 . . ?
C13 C12 C11 121.7(9) . . ?
C13 C12 H12 119.1 . . ?
C12 C13 H13 120.3 . . ?
C14 C13 C12 119.4(8) . . ?
C14 C13 H13 120.3 . . ?
C13 C14 H14 118.3 . . ?
C13 C14 C15 123.5(9) . . ?
C15 C14 H14 118.3 . . ?
C10 C15 C16 122.4(5) . . ?
C14 C15 C10 118.3(7) . . ?
C14 C15 C16 119.0(7) . . ?
C15 C16 H16 108.0 . . ?
C15 C16 C18 113.1(7) . . ?
C17 C16 C15 110.1(6) . . ?
C17 C16 H16 108.0 . . ?
C17 C16 C18 109.5(6) . . ?
C18 C16 H16 108.0 . . ?
C16 C17 H17A 109.5 . . ?
C16 C17 H17B 109.5 . . ?
C16 C17 H17C 109.5 . . ?
H17A C17 H17B 109.5 . . ?
H17A C17 H17C 109.5 . . ?
H17B C17 H17C 109.5 . . ?
C16 C18 H18A 109.5 . . ?
C16 C18 H18B 109.5 . . ?
C16 C18 H18C 109.5 . . ?
H18A C18 H18B 109.5 . . ?
H18A C18 H18C 109.5 . . ?
H18B C18 H18C 109.5 . . ?
C11 C19 H19 107.0 . . ?
C11 C19 C20 112.5(8) . . ?
C11 C19 C21 111.9(8) . . ?
C20 C19 H19 107.0 . . ?
C21 C19 H19 107.0 . . ?
C21 C19 C20 111.2(8) . . ?
C19 C20 H20A 109.5 . . ?
C19 C20 H20B 109.5 . . ?
C19 C20 H20C 109.5 . . ?
H20A C20 H20B 109.5 . . ?
H20A C20 H20C 109.5 . . ?
H20B C20 H20C 109.5 . . ?
C19 C21 H21A 109.5 . . ?
C19 C21 H21B 109.5 . . ?
C19 C21 H21C 109.5 . . ?
H21A C21 H21B 109.5 . . ?
H21A C21 H21C 109.5 . . ?
H21B C21 H21C 109.5 . . ?
C23 C22 N1 117.3(5) . . ?
C27 C22 C23 120.6(5) . . ?
C27 C22 N1 121.9(5) . . ?
C22 C23 C24 118.2(6) . . ?
C22 C23 C31 123.4(6) . . ?
C24 C23 C31 118.4(6) . . ?
C23 C24 H24 119.4 . . ?
C25 C24 C23 121.1(6) . . ?
C25 C24 H24 119.4 . . ?
C24 C25 H25 119.6 . . ?
C24 C25 C26 120.7(6) . . ?
C26 C25 H25 119.6 . . ?
C25 C26 H26 119.9 . . ?
C25 C26 C27 120.2(6) . . ?
C27 C26 H26 119.9 . . ?
C22 C27 C28 123.2(5) . . ?
C26 C27 C22 119.1(6) . . ?
C26 C27 C28 117.7(5) . . ?
C27 C28 H28 108.1 . . ?
C29 C28 C27 113.4(5) . . ?
C29 C28 H28 108.1 . . ?
C29 C28 C30 109.3(5) . . ?
C30 C28 C27 109.6(5) . . ?
C30 C28 H28 108.1 . . ?
C28 C29 H29A 109.5 . . ?
C28 C29 H29B 109.5 . . ?
C28 C29 H29C 109.5 . . ?
H29A C29 H29B 109.5 . . ?
H29A C29 H29C 109.5 . . ?
H29B C29 H29C 109.5 . . ?
C28 C30 H30A 109.5 . . ?
C28 C30 H30B 109.5 . . ?
C28 C30 H30C 109.5 . . ?
H30A C30 H30B 109.5 . . ?
H30A C30 H30C 109.5 . . ?
H30B C30 H30C 109.5 . . ?
C23 C31 H31 107.8 . . ?
C23 C31 C32 110.7(8) . . ?
C23 C31 C33 112.6(8) . . ?
C32 C31 H31 107.8 . . ?
C33 C31 H31 107.8 . . ?
C33 C31 C32 110.0(9) . . ?
C31 C32 H32A 109.5 . . ?
C31 C32 H32B 109.5 . . ?
C31 C32 H32C 109.5 . . ?
H32A C32 H32B 109.5 . . ?
H32A C32 H32C 109.5 . . ?
H32B C32 H32C 109.5 . . ?
C31 C33 H33A 109.5 . . ?
C31 C33 H33B 109.5 . . ?
C31 C33 H33C 109.5 . . ?
H33A C33 H33B 109.5 . . ?
H33A C33 H33C 109.5 . . ?
H33B C33 H33C 109.5 . . ?
H34A C34 H34B 107.6 . . ?
C35 C34 H34A 108.7 . . ?
C35 C34 H34B 108.7 . . ?
N3 C34 H34A 108.7 . . ?
N3 C34 H34B 108.7 . . ?
N3 C34 C35 114.1(5) . . ?
C36 C35 C34 119.2(6) . . ?
C36 C35 C40 118.6(7) . . ?
C40 C35 C34 121.9(6) . . ?
C35 C36 H36 121.2 . . ?
C35 C36 C37 117.7(8) . . ?
C37 C36 H36 121.2 . . ?
C36 C37 H37 118.8 . . ?
C38 C37 C36 122.3(7) . . ?
C38 C37 H37 118.8 . . ?
C37 C38 H38 120.2 . . ?
C37 C38 C39 119.7(8) . . ?
C39 C38 H38 120.2 . . ?
C38 C39 H39 120.0 . . ?
C40 C39 C38 120.0(8) . . ?
C40 C39 H39 120.0 . . ?
C35 C40 H40 119.2 . . ?
C39 C40 C35 121.6(7) . . ?
C39 C40 H40 119.2 . . ?
H41A C41 H41B 107.6 . . ?
C42 C41 H41A 108.7 . . ?
C42 C41 H41B 108.7 . . ?
N3 C41 H41A 108.7 . . ?
N3 C41 H41B 108.7 . . ?
N3 C41 C42 114.2(5) . . ?
C43 C42 C41 119.5(6) . . ?
C47 C42 C41 121.2(7) . . ?
C47 C42 C43 119.3(7) . . ?
C42 C43 H43 119.1 . . ?
C42 C43 C44 121.7(8) . . ?
C44 C43 H43 119.1 . . ?
C43 C44 H44 120.3 . . ?
C45 C44 C43 119.3(9) . . ?
C45 C44 H44 120.3 . . ?
C44 C45 H45 119.3 . . ?
C44 C45 C46 121.3(8) . . ?
C46 C45 H45 119.3 . . ?
C45 C46 H46 120.0 . . ?
C45 C46 C47 120.1(8) . . ?
C47 C46 H46 120.0 . . ?
C42 C47 C46 118.2(9) . . ?
C42 C47 H47 120.9 . . ?
C46 C47 H47 120.9 . . ?
C9 N1 Y1 95.5(3) . . ?
C9 N1 C22 128.4(5) . . ?
C22 N1 Y1 135.2(4) . . ?
C9 N2 Y1 97.6(3) . . ?
C9 N2 C10 129.1(5) . . ?
C10 N2 Y1 128.9(4) . . ?
C9 N3 C34 121.4(5) . . ?
C9 N3 C41 123.2(5) . . ?
C41 N3 C34 115.1(5) . . ?

loop_
_geom_bond_atom_site_label_1
_geom_bond_atom_site_label_2
_geom_bond_distance
_geom_bond_site_symmetry_2
_geom_bond_publ_flag
Y1 Al1 3.0756(19) . ?
Y1 Al2 3.238(2) . ?
Y1 C1 2.556(7) . ?
Y1 C2 2.567(7) . ?
Y1 C5 2.573(9) . ?
Y1 C6 2.268(5) . ?
Y1 C9 2.809(6) . ?
Y1 N1 2.323(5) . ?
Y1 N2 2.296(4) . ?
Y1 H1B 2.57(7) . ?
Y1 H1C 2.56(7) . ?
Y1 H2A 2.52(8) . ?
Y1 H6C 2.04(4) . ?
Y1 H5C 2.49(4) . ?
Al1 C1 2.072(7) . ?
Al1 C2 2.071(7) . ?
Al1 C3 1.976(7) . ?
Al1 C4 1.972(8) . ?
Al2 C5 1.988(8) . ?
Al2 C6 1.825(7) . ?
Al2 C7 1.939(9) . ?
Al2 C8 1.956(9) . ?
Al2 H6B 1.95(3) . ?
Al2 H5A 1.88(4) . ?
C1 H1A 0.97(3) . ?
C1 H1B 0.98(3) . ?
C1 H1C 0.96(3) . ?
C2 H2A 0.98(3) . ?
C2 H2B 0.98(3) . ?
C2 H2C 0.99(3) . ?
C3 H3A 0.9800 . ?
C3 H3B 0.9800 . ?
C3 H3C 0.9800 . ?
C4 H4A 0.9800 . ?
C4 H4B 0.9800 . ?
C4 H4C 0.9800 . ?
C5 H5A 0.98(2) . ?
C5 H5B 0.94(2) . ?
C5 H5C 0.99(2) . ?
C6 H6A 1.02(2) . ?
C6 H6B 1.03(2) . ?
C6 H6C 1.013(18) . ?
C7 H7A 0.9800 . ?
C7 H7B 0.9800 . ?
C7 H7C 0.9800 . ?
C8 H8A 0.9800 . ?
C8 H8B 0.9800 . ?
C8 H8C 0.9800 . ?
C9 N1 1.371(7) . ?
C9 N2 1.343(7) . ?
C9 N3 1.370(7) . ?
C10 C11 1.412(9) . ?
C10 C15 1.415(10) . ?
C10 N2 1.433(7) . ?
C11 C12 1.422(11) . ?
C11 C19 1.505(12) . ?
C12 H12 0.9500 . ?
C12 C13 1.404(15) . ?
C13 H13 0.9500 . ?
C13 C14 1.316(14) . ?
C14 H14 0.9500 . ?
C14 C15 1.380(10) . ?
C15 C16 1.519(11) . ?
C16 H16 1.0000 . ?
C16 C17 1.518(11) . ?
C16 C18 1.524(11) . ?
C17 H17A 0.9800 . ?
C17 H17B 0.9800 . ?
C17 H17C 0.9800 . ?
C18 H18A 0.9800 . ?
C18 H18B 0.9800 . ?
C18 H18C 0.9800 . ?
C19 H19 1.0000 . ?
C19 C20 1.525(13) . ?
C19 C21 1.507(14) . ?
C20 H20A 0.9800 . ?
C20 H20B 0.9800 . ?
C20 H20C 0.9800 . ?
C21 H21A 0.9800 . ?
C21 H21B 0.9800 . ?
C21 H21C 0.9800 . ?
C22 C23 1.403(8) . ?
C22 C27 1.401(8) . ?
C22 N1 1.446(7) . ?
C23 C24 1.405(9) . ?
C23 C31 1.505(9) . ?
C24 H24 0.9500 . ?
C24 C25 1.364(11) . ?
C25 H25 0.9500 . ?
C25 C26 1.378(10) . ?
C26 H26 0.9500 . ?
C26 C27 1.398(9) . ?
C27 C28 1.531(8) . ?
C28 H28 1.0000 . ?
C28 C29 1.519(9) . ?
C28 C30 1.523(9) . ?
C29 H29A 0.9800 . ?
C29 H29B 0.9800 . ?
C29 H29C 0.9800 . ?
C30 H30A 0.9800 . ?
C30 H30B 0.9800 . ?
C30 H30C 0.9800 . ?
C31 H31 1.0000 . ?
C31 C32 1.530(18) . ?
C31 C33 1.507(13) . ?
C32 H32A 0.9800 . ?
C32 H32B 0.9800 . ?
C32 H32C 0.9800 . ?
C33 H33A 0.9800 . ?
C33 H33B 0.9800 . ?
C33 H33C 0.9800 . ?
C34 H34A 0.9900 . ?
C34 H34B 0.9900 . ?
C34 C35 1.513(9) . ?
C34 N3 1.482(8) . ?
C35 C36 1.395(9) . ?
C35 C40 1.400(10) . ?
C36 H36 0.9500 . ?
C36 C37 1.423(12) . ?
C37 H37 0.9500 . ?
C37 C38 1.342(14) . ?
C38 H38 0.9500 . ?
C38 C39 1.376(14) . ?
C39 H39 0.9500 . ?
C39 C40 1.367(10) . ?
C40 H40 0.9500 . ?
C41 H41A 0.9900 . ?
C41 H41B 0.9900 . ?
C41 C42 1.515(9) . ?
C41 N3 1.477(8) . ?
C42 C43 1.377(10) . ?
C42 C47 1.364(11) . ?
C43 H43 0.9500 . ?
C43 C44 1.392(11) . ?
C44 H44 0.9500 . ?
C44 C45 1.316(13) . ?
C45 H45 0.9500 . ?
C45 C46 1.375(14) . ?
C46 H46 0.9500 . ?
C46 C47 1.426(14) . ?
C47 H47 0.9500 . ?

loop_
_twin_individual_id
_twin_individual_mass_fraction_refined
1 0.97(2)
2 0.03(2)
